data_7221668
loop_
_publ_author_name
'Sun, Qingyan'
'Yan, Pengfei'
'Niu, Wanying'
'chu, wenyi'
'Yao, Xu'
'An, Guanghui'
'Li, Guangming'

_publ_section_title
;
 NIR luminescence of a series of benzoyltrifluoroacetone erbium complexes
;
_journal_name_full 'RSC Adv.'
_journal_paper_doi 10.1039/C5RA12954K
_journal_year 2015
_chemical_formula_moiety 'C48 H28 Er F9 N4 O6'
_chemical_formula_sum 'C48 H28 Er F9 N4 O6'
_chemical_formula_weight 1095.01
_chemical_name_systematic
;
 ?
;
_space_group_IT_number 85
_symmetry_cell_setting tetragonal
_symmetry_space_group_name_Hall '-P 4a'
_symmetry_space_group_name_H-M 'P 4/n :2'
_atom_sites_solution_hydrogens geom
_atom_sites_solution_primary direct
_atom_sites_solution_secondary difmap
_audit_conform_dict_location ftp://ftp.iucr.org/pub/cif_core.dic
_audit_conform_dict_name cif_core.dic
_audit_conform_dict_version 2.3
_audit_creation_date 2014-12-28T11:40:27-00:00
_audit_creation_method 'WinGX routine CIF_UPDATE'
_audit_update_record
;
2015-04-02 deposited with the CCDC.
2015-07-27 downloaded from the CCDC.
;
_cell_angle_alpha 90.000(5)
_cell_angle_beta 90.000(5)
_cell_angle_gamma 90.000(5)
_cell_formula_units_Z 8
_cell_length_a 28.129(5)
_cell_length_b 28.129(5)
_cell_length_c 11.620(5)
_cell_measurement_temperature 293(2)
_cell_volume 9194(5)
_computing_cell_refinement 'Bruker FRAMBO'
_computing_data_collection 'Bruker FRAMBO'
_computing_data_reduction 'Bruker SHELXTL'
_computing_molecular_graphics 'Bruker SHELXTL'
_computing_publication_material 'Bruker SHELXTL'
_computing_structure_refinement 'SHELXL-97 (Sheldrick, 1997)'
_computing_structure_solution 'Bruker SHELXTL'
_diffrn_ambient_temperature 293(2)
_diffrn_measured_fraction_theta_full 0.998
_diffrn_measured_fraction_theta_max 0.998
_diffrn_measurement_device_type 'multiwire proportional'
_diffrn_measurement_method 'phi and omega scans'
_diffrn_radiation_monochromator graphite
_diffrn_radiation_type MoK\a
_diffrn_radiation_wavelength 0.71069
_diffrn_reflns_av_R_equivalents 0.0349
_diffrn_reflns_av_unetI/netI 0.0653
_diffrn_reflns_limit_h_max 30
_diffrn_reflns_limit_h_min -24
_diffrn_reflns_limit_k_max 25
_diffrn_reflns_limit_k_min -33
_diffrn_reflns_limit_l_max 5
_diffrn_reflns_limit_l_min -13
_diffrn_reflns_number 17869
_diffrn_reflns_theta_full 25
_diffrn_reflns_theta_max 25
_diffrn_reflns_theta_min 3.14
_exptl_absorpt_coefficient_mu 1.915
_exptl_absorpt_correction_type multi-scan
_exptl_absorpt_process_details sadabs(Sheldrick,1996)
_exptl_crystal_colour black
_exptl_crystal_density_diffrn 1.582
_exptl_crystal_density_method 'not measured'
_exptl_crystal_description strip
_exptl_crystal_F_000 4328
_exptl_crystal_size_max 0.3
_exptl_crystal_size_mid 0.21
_exptl_crystal_size_min 0.13
_refine_diff_density_max 0.55
_refine_diff_density_min -0.611
_refine_diff_density_rms 0.078
_refine_ls_extinction_method none
_refine_ls_goodness_of_fit_ref 1.003
_refine_ls_hydrogen_treatment mixed
_refine_ls_matrix_type full
_refine_ls_number_parameters 613
_refine_ls_number_reflns 8120
_refine_ls_number_restraints 0
_refine_ls_restrained_S_all 1.003
_refine_ls_R_factor_all 0.0998
_refine_ls_R_factor_gt 0.0517
_refine_ls_shift/su_max 0.001
_refine_ls_shift/su_mean 0
_refine_ls_structure_factor_coef Fsqd
_refine_ls_weighting_details 'calc w=1/[\s^2^(Fo^2^)+(0.0561P)^2^+0.0000P] where P=(Fo^2^+2Fc^2^)/3'
_refine_ls_weighting_scheme calc
_refine_ls_wR_factor_gt 0.1149
_refine_ls_wR_factor_ref 0.1328
_reflns_number_gt 4723
_reflns_number_total 8120
_reflns_threshold_expression >2sigma(I)
_cod_data_source_file c5ra12954k2.cif
_cod_data_source_block 123
_cod_original_sg_symbol_H-M 'P 4/n'
_cod_database_code 7221668

loop_
_symmetry_equiv_pos_as_xyz
'x, y, z'
'-x+1/2, -y+1/2, z'
'-y+1/2, x, z'
'y, -x+1/2, z'
'-x, -y, -z'
'x-1/2, y-1/2, -z'
'y-1/2, -x, -z'
'-y, x-1/2, -z'

loop_
_atom_site_label
_atom_site_type_symbol
_atom_site_fract_x
_atom_site_fract_y
_atom_site_fract_z
_atom_site_U_iso_or_equiv
_atom_site_adp_type
_atom_site_occupancy
_atom_site_symmetry_multiplicity
_atom_site_calc_flag
_atom_site_refinement_flags
Er1 Er 0.721762(11) 0.000272(11) 0.23038(3) 0.06273(14) Uani 1 1 d .
O1 O 0.72536(16) 0.05275(16) 0.3819(4) 0.0754(13) Uani 1 1 d .
O2 O 0.68448(18) -0.03437(16) 0.3858(4) 0.0835(14) Uani 1 1 d .
N2 N 0.65652(19) -0.04805(18) 0.1412(5) 0.0639(14) Uani 1 1 d .
C25 C 0.6112(2) -0.0331(2) 0.1467(5) 0.0539(15) Uani 1 1 d .
O3 O 0.75336(18) -0.07478(17) 0.2420(4) 0.0837(15) Uani 1 1 d .
N1 N 0.64206(19) 0.03986(19) 0.2187(4) 0.0631(14) Uani 1 1 d .
C26 C 0.6036(2) 0.0146(2) 0.1896(5) 0.0544(15) Uani 1 1 d .
C27 C 0.5585(2) 0.0335(2) 0.1961(5) 0.0595(16) Uani 1 1 d .
C4 C 0.7219(2) 0.0516(2) 0.4891(6) 0.0607(17) Uani 1 1 d .
O4 O 0.79974(18) 0.00930(18) 0.2741(5) 0.0860(15) Uani 1 1 d .
C24 C 0.5734(2) -0.0608(2) 0.1104(5) 0.0559(16) Uani 1 1 d .
C31 C 0.5175(2) 0.0040(3) 0.1645(5) 0.0621(17) Uani 1 1 d .
N3 N 0.4736(2) 0.0223(2) 0.1761(5) 0.0714(15) Uani 1 1 d .
C30 C 0.6357(3) 0.0848(3) 0.2516(6) 0.0725(19) Uani 1 1 d .
H30 H 0.6626 0.1025 0.2705 0.087 Uiso 1 1 calc R
N4 N 0.4895(2) -0.0705(2) 0.0891(4) 0.0711(16) Uani 1 1 d .
C17 C 0.8319(2) -0.0152(3) 0.3192(6) 0.0697(18) Uani 1 1 d .
C32 C 0.5257(2) -0.0433(2) 0.1219(5) 0.0601(17) Uani 1 1 d .
C3 C 0.7028(3) 0.0122(3) 0.5466(6) 0.076(2) Uani 1 1 d .
H3 H 0.7014 0.0128 0.6266 0.091 Uiso 1 1 calc R
C33 C 0.4450(3) -0.0526(3) 0.1015(6) 0.073(2) Uani 1 1 d .
F6 F 0.6794(2) -0.06814(18) 0.6702(5) 0.1307(18) Uani 1 1 d .
C36 C 0.3539(3) -0.0165(4) 0.1229(7) 0.100(3) Uani 1 1 d .
H36 H 0.323 -0.0053 0.1301 0.12 Uiso 1 1 calc R
F5 F 0.6813(4) -0.1075(2) 0.5265(6) 0.245(5) Uani 1 1 d .
C21 C 0.6642(3) -0.0899(3) 0.0944(7) 0.079(2) Uani 1 1 d .
H21 H 0.6954 -0.1007 0.0893 0.095 Uiso 1 1 calc R
C20 C 0.7913(4) -0.1438(3) 0.2944(12) 0.109(3) Uani 1 1 d .
C2 C 0.6861(3) -0.0268(3) 0.4911(7) 0.0715(19) Uani 1 1 d .
C5 C 0.7407(2) 0.0940(2) 0.5506(6) 0.0657(18) Uani 1 1 d .
C11 C 0.8730(2) 0.0111(3) 0.3683(5) 0.0686(19) Uani 1 1 d .
F1 F 0.7650(3) -0.1597(2) 0.3731(8) 0.187(4) Uani 1 1 d .
C19 C 0.7904(3) -0.0906(3) 0.2846(6) 0.0699(19) Uani 1 1 d .
C22 C 0.6285(3) -0.1189(3) 0.0526(8) 0.093(2) Uani 1 1 d .
H22 H 0.6358 -0.1481 0.0196 0.111 Uiso 1 1 calc R
C28 C 0.5533(3) 0.0808(3) 0.2325(6) 0.077(2) Uani 1 1 d .
H28 H 0.5232 0.0942 0.2381 0.092 Uiso 1 1 calc R
C35 C 0.3906(3) 0.0116(3) 0.1543(6) 0.088(2) Uani 1 1 d .
H35 H 0.3852 0.0422 0.1818 0.105 Uiso 1 1 calc R
C38 C 0.4068(3) -0.0815(3) 0.0694(6) 0.088(2) Uani 1 1 d .
H38 H 0.4115 -0.1123 0.0425 0.105 Uiso 1 1 calc R
C14 C 0.9445(4) 0.0646(4) 0.4629(11) 0.126(4) Uani 1 1 d .
H14 H 0.9694 0.0827 0.4923 0.151 Uiso 1 1 calc R
C34 C 0.4375(3) -0.0061(3) 0.1450(6) 0.077(2) Uani 1 1 d .
C15 C 0.8766(3) 0.0589(3) 0.3495(7) 0.085(2) Uani 1 1 d .
H15 H 0.8542 0.0741 0.3036 0.102 Uiso 1 1 calc R
C37 C 0.3619(3) -0.0625(4) 0.0794(7) 0.106(3) Uani 1 1 d .
H37 H 0.3359 -0.0807 0.0565 0.127 Uiso 1 1 calc R
C18 C 0.8287(3) -0.0649(3) 0.3268(6) 0.081(2) Uani 1 1 d .
H18 H 0.8534 -0.0814 0.3619 0.098 Uiso 1 1 calc R
C1 C 0.6667(5) -0.0676(3) 0.5627(8) 0.113(3) Uani 1 1 d .
C16 C 0.9125(3) 0.0847(4) 0.3968(8) 0.108(3) Uani 1 1 d .
H16 H 0.9143 0.1171 0.382 0.13 Uiso 1 1 calc R
C23 C 0.5827(3) -0.1042(2) 0.0602(7) 0.081(2) Uani 1 1 d .
H23 H 0.5581 -0.123 0.0321 0.098 Uiso 1 1 calc R
F3 F 0.8342(2) -0.16129(18) 0.3089(7) 0.171(3) Uani 1 1 d .
C6 C 0.7725(3) 0.1233(3) 0.4960(7) 0.085(2) Uani 1 1 d .
H6 H 0.7817 0.116 0.4211 0.101 Uiso 1 1 calc R
C9 C 0.7471(4) 0.1452(4) 0.7134(7) 0.112(3) Uani 1 1 d .
H9 H 0.7382 0.1532 0.7881 0.135 Uiso 1 1 calc R
C12 C 0.9064(3) -0.0112(3) 0.4381(8) 0.108(3) Uani 1 1 d .
H12 H 0.9055 -0.0438 0.4505 0.129 Uiso 1 1 calc R
F4 F 0.6206(3) -0.0663(3) 0.5646(7) 0.214(4) Uani 1 1 d .
C13 C 0.9415(3) 0.0170(5) 0.4891(9) 0.135(4) Uani 1 1 d .
H13 H 0.9629 0.0036 0.5407 0.162 Uiso 1 1 calc R
F2 F 0.7769(3) -0.1637(2) 0.2014(7) 0.182(3) Uani 1 1 d .
C10 C 0.7277(3) 0.1034(3) 0.6620(7) 0.091(2) Uani 1 1 d .
H10 H 0.7071 0.0835 0.7022 0.109 Uiso 1 1 calc R
C8 C 0.7785(4) 0.1739(3) 0.6562(11) 0.118(3) Uani 1 1 d .
H8 H 0.7911 0.2007 0.6914 0.141 Uiso 1 1 calc R
C29 C 0.5921(3) 0.1069(3) 0.2595(6) 0.083(2) Uani 1 1 d .
H29 H 0.5894 0.1385 0.2824 0.099 Uiso 1 1 calc R
C7 C 0.7908(3) 0.1621(3) 0.5462(10) 0.115(3) Uani 1 1 d .
H7 H 0.8121 0.1811 0.5059 0.139 Uiso 1 1 calc R
O5 O 0.73781(15) 0.07231(15) 0.1446(4) 0.0713(12) Uani 1 1 d .
O6 O 0.74700(17) -0.01527(16) 0.0456(4) 0.0726(12) Uani 1 1 d .
C41 C 0.7703(2) 0.0066(3) -0.0299(6) 0.0629(18) Uani 1 1 d .
C39 C 0.7651(2) 0.0830(3) 0.0635(6) 0.0664(18) Uani 1 1 d .
C40 C 0.7825(2) 0.0550(3) -0.0212(6) 0.072(2) Uani 1 1 d .
H40 H 0.803 0.0681 -0.0752 0.087 Uiso 1 1 calc R
F7 F 0.8090(2) 0.14713(17) -0.0126(6) 0.148(2) Uani 1 1 d .
F9 F 0.7997(2) 0.14647(19) 0.1617(6) 0.161(3) Uani 1 1 d .
F8 F 0.7436(2) 0.16327(17) 0.0550(7) 0.179(3) Uani 1 1 d .
C45 C 0.7997(3) 0.0005(4) -0.2313(7) 0.099(3) Uani 1 1 d .
H45 H 0.8007 0.0335 -0.2352 0.119 Uiso 1 1 calc R
C43 C 0.7857(2) -0.0218(3) -0.1319(6) 0.0682(19) Uani 1 1 d .
C42 C 0.7779(3) 0.1356(3) 0.0688(8) 0.089(2) Uani 1 1 d .
C44 C 0.7849(3) -0.0706(3) -0.1260(8) 0.101(3) Uani 1 1 d .
H44 H 0.7743 -0.0855 -0.0593 0.121 Uiso 1 1 calc R
C46 C 0.7996(4) -0.0973(4) -0.2176(10) 0.130(4) Uani 1 1 d .
H46 H 0.8001 -0.1303 -0.212 0.157 Uiso 1 1 calc R
C47 C 0.8134(3) -0.0757(5) -0.3173(10) 0.130(4) Uani 1 1 d .
H47 H 0.8236 -0.0939 -0.3794 0.156 Uiso 1 1 calc R
C48 C 0.8122(3) -0.0267(5) -0.3257(10) 0.134(4) Uani 1 1 d .
H48 H 0.8199 -0.012 -0.395 0.16 Uiso 1 1 calc R

loop_
_atom_site_aniso_label
_atom_site_aniso_U_11
_atom_site_aniso_U_22
_atom_site_aniso_U_33
_atom_site_aniso_U_23
_atom_site_aniso_U_13
_atom_site_aniso_U_12
Er1 0.0678(2) 0.0638(2) 0.0565(2) 0.00233(16) -0.00852(16) -0.00501(14)
O1 0.093(4) 0.077(3) 0.055(3) 0.002(3) -0.009(3) -0.026(2)
O2 0.112(4) 0.069(3) 0.069(3) 0.003(3) -0.005(3) -0.023(3)
N2 0.071(4) 0.057(4) 0.064(3) -0.004(3) -0.005(3) -0.002(3)
C25 0.061(4) 0.054(4) 0.047(3) 0.005(3) -0.006(3) 0.000(3)
O3 0.081(3) 0.075(3) 0.095(4) 0.015(3) -0.029(3) -0.004(3)
N1 0.073(4) 0.059(3) 0.058(3) -0.003(3) -0.010(3) -0.003(3)
C26 0.058(4) 0.062(4) 0.042(3) 0.002(3) -0.005(3) -0.005(3)
C27 0.066(4) 0.070(5) 0.043(4) 0.001(3) 0.005(3) -0.002(4)
C4 0.061(4) 0.063(4) 0.058(4) -0.003(4) -0.011(4) 0.002(3)
O4 0.073(3) 0.081(3) 0.104(4) 0.009(3) -0.026(3) -0.007(3)
C24 0.062(4) 0.055(4) 0.051(4) -0.001(3) -0.001(3) -0.007(3)
C31 0.066(5) 0.083(5) 0.037(4) 0.008(4) 0.000(3) -0.005(4)
N3 0.065(4) 0.093(4) 0.055(3) 0.004(3) 0.007(3) -0.001(3)
C30 0.080(5) 0.065(5) 0.073(5) -0.005(4) -0.010(4) -0.007(4)
N4 0.068(4) 0.092(4) 0.054(3) 0.006(3) -0.007(3) -0.021(3)
C17 0.060(5) 0.090(6) 0.060(4) 0.003(4) 0.011(4) 0.006(4)
C32 0.068(5) 0.073(5) 0.039(3) 0.009(3) -0.004(3) -0.012(4)
C3 0.102(6) 0.074(5) 0.052(4) 0.002(4) 0.002(4) -0.004(4)
C33 0.069(5) 0.106(6) 0.044(4) 0.018(4) 0.002(4) -0.017(5)
F6 0.171(5) 0.126(4) 0.095(4) 0.033(3) 0.018(4) -0.016(3)
C36 0.058(5) 0.179(10) 0.062(5) 0.019(6) 0.005(4) -0.009(6)
F5 0.514(16) 0.069(4) 0.152(6) 0.000(4) 0.133(8) -0.029(6)
C21 0.070(5) 0.073(5) 0.093(6) -0.011(5) -0.012(4) 0.006(4)
C20 0.089(7) 0.068(6) 0.168(11) -0.001(7) 0.001(7) 0.014(5)
C2 0.084(5) 0.068(5) 0.062(5) 0.001(4) 0.009(4) -0.001(4)
C5 0.072(5) 0.070(5) 0.056(4) -0.015(4) -0.013(4) 0.007(4)
C11 0.041(4) 0.114(6) 0.051(4) -0.002(4) 0.006(3) 0.007(4)
F1 0.202(7) 0.110(5) 0.250(9) 0.066(5) 0.088(7) 0.014(4)
C19 0.073(5) 0.075(5) 0.062(4) -0.004(4) 0.005(4) 0.001(4)
C22 0.093(6) 0.070(5) 0.116(7) -0.023(5) -0.013(6) 0.006(5)
C28 0.072(5) 0.084(5) 0.073(5) -0.001(4) 0.002(4) 0.009(4)
C35 0.058(5) 0.136(7) 0.069(5) 0.017(5) 0.004(4) -0.002(5)
C38 0.058(5) 0.136(7) 0.068(5) 0.008(5) 0.005(4) -0.034(5)
C14 0.104(8) 0.141(10) 0.134(10) -0.013(9) -0.001(7) -0.034(8)
C34 0.062(5) 0.124(7) 0.046(4) 0.017(5) 0.002(4) -0.016(5)
C15 0.088(6) 0.092(6) 0.076(5) -0.012(5) -0.014(5) -0.017(5)
C37 0.081(7) 0.186(10) 0.052(5) 0.013(6) -0.004(5) -0.047(7)
C18 0.069(5) 0.094(6) 0.082(5) 0.003(5) -0.001(4) 0.022(4)
C1 0.185(11) 0.084(7) 0.070(6) 0.000(6) 0.018(7) -0.043(7)
C16 0.089(7) 0.134(8) 0.102(7) -0.006(6) -0.021(6) -0.014(6)
C23 0.081(6) 0.070(5) 0.093(6) -0.012(4) -0.014(5) -0.009(4)
F3 0.123(4) 0.090(4) 0.298(9) 0.002(5) -0.032(5) 0.034(3)
C6 0.086(6) 0.081(5) 0.087(6) -0.025(5) 0.008(5) -0.015(4)
C9 0.162(10) 0.107(7) 0.067(6) -0.036(6) -0.029(6) 0.033(7)
C12 0.064(5) 0.123(7) 0.136(8) 0.010(6) -0.016(6) 0.006(5)
F4 0.148(6) 0.267(10) 0.228(8) 0.122(7) -0.029(6) -0.115(6)
C13 0.056(6) 0.224(13) 0.125(9) -0.013(10) -0.024(6) 0.013(7)
F2 0.208(7) 0.099(4) 0.239(9) -0.054(5) -0.049(7) 0.010(4)
C10 0.120(7) 0.083(6) 0.068(5) -0.008(5) -0.004(5) -0.002(5)
C8 0.112(8) 0.087(7) 0.154(11) -0.011(8) -0.032(8) -0.018(5)
C29 0.081(5) 0.069(5) 0.098(6) -0.012(4) -0.011(5) 0.006(4)
C7 0.119(8) 0.108(8) 0.119(8) -0.042(7) 0.009(7) -0.028(6)
O5 0.072(3) 0.073(3) 0.069(3) 0.001(3) -0.003(3) -0.005(2)
O6 0.076(3) 0.082(3) 0.060(3) -0.003(3) 0.004(3) -0.012(2)
C41 0.035(3) 0.094(6) 0.060(4) -0.006(4) -0.010(3) 0.003(3)
C39 0.060(4) 0.075(5) 0.064(4) 0.013(4) -0.011(4) -0.015(4)
C40 0.067(5) 0.090(6) 0.060(4) 0.001(4) -0.001(4) -0.015(4)
F7 0.160(5) 0.096(4) 0.187(6) 0.014(4) 0.036(5) -0.048(3)
F9 0.231(7) 0.114(4) 0.137(5) -0.009(4) -0.068(5) -0.070(4)
F8 0.107(4) 0.074(3) 0.357(11) 0.025(5) -0.023(5) 0.020(3)
C45 0.081(6) 0.135(8) 0.081(6) -0.021(6) 0.035(5) 0.002(5)
C43 0.046(4) 0.105(6) 0.054(4) -0.010(4) -0.004(3) 0.001(4)
C42 0.084(6) 0.083(6) 0.099(7) 0.010(6) 0.008(5) -0.024(5)
C44 0.114(7) 0.104(7) 0.085(6) -0.019(6) 0.003(5) 0.021(5)
C46 0.185(11) 0.108(8) 0.099(8) -0.031(7) -0.009(8) 0.023(7)
C47 0.102(7) 0.190(13) 0.097(8) -0.047(10) 0.012(6) 0.022(8)
C48 0.101(8) 0.195(12) 0.105(8) 0.007(10) 0.027(6) 0.002(8)

loop_
_atom_type_symbol
_atom_type_description
_atom_type_scat_dispersion_real
_atom_type_scat_dispersion_imag
_atom_type_scat_source
C C 0.0033 0.0016 'International Tables Vol C Tables 4.2.6.8 and 6.1.1.4'
H H 0 0 'International Tables Vol C Tables 4.2.6.8 and 6.1.1.4'
N N 0.0061 0.0033 'International Tables Vol C Tables 4.2.6.8 and 6.1.1.4'
O O 0.0106 0.006 'International Tables Vol C Tables 4.2.6.8 and 6.1.1.4'
F F 0.0171 0.0103 'International Tables Vol C Tables 4.2.6.8 and 6.1.1.4'
Er Er -0.2586 4.9576 'International Tables Vol C Tables 4.2.6.8 and 6.1.1.4'
Cl Cl 0.1484 0.1585 'International Tables Vol C Tables 4.2.6.8 and 6.1.1.4'

loop_
_geom_angle_atom_site_label_1
_geom_angle_atom_site_label_2
_geom_angle_atom_site_label_3
_geom_angle
O4 Er1 O3 73.43(18)
O4 Er1 O1 73.37(17)
O3 Er1 O1 121.88(17)
O4 Er1 O5 78.97(17)
O3 Er1 O5 139.39(17)
O1 Er1 O5 76.01(16)
O4 Er1 O6 86.09(17)
O3 Er1 O6 76.18(17)
O1 Er1 O6 145.28(15)
O5 Er1 O6 72.72(16)
O4 Er1 O2 108.20(18)
O3 Er1 O2 74.98(17)
O1 Er1 O2 72.03(16)
O5 Er1 O2 143.18(17)
O6 Er1 O2 142.23(16)
O4 Er1 N1 145.90(18)
O3 Er1 N1 139.31(17)
O1 Er1 N1 78.21(17)
O5 Er1 N1 76.18(16)
O6 Er1 N1 108.03(17)
O2 Er1 N1 79.82(17)
O4 Er1 N2 149.52(18)
O3 Er1 N2 79.00(17)
O1 Er1 N2 134.14(17)
O5 Er1 N2 116.19(16)
O6 Er1 N2 74.78(17)
O2 Er1 N2 76.21(17)
N1 Er1 N2 64.15(17)
C4 O1 Er1 137.9(4)
C2 O2 Er1 133.0(5)
C21 N2 C25 117.1(5)
C21 N2 Er1 122.4(5)
C25 N2 Er1 120.3(4)
N2 C25 C24 122.5(6)
N2 C25 C26 116.5(5)
C24 C25 C26 121.0(6)
C19 O3 Er1 133.0(5)
C30 N1 C26 118.0(6)
C30 N1 Er1 121.7(4)
C26 N1 Er1 120.0(4)
N1 C26 C27 121.7(6)
N1 C26 C25 117.5(6)
C27 C26 C25 120.8(6)
C26 C27 C28 118.6(6)
C26 C27 C31 119.4(6)
C28 C27 C31 122.0(6)
O1 C4 C3 121.8(6)
O1 C4 C5 115.4(6)
C3 C4 C5 122.8(6)
C17 O4 Er1 137.0(5)
C23 C24 C25 118.8(6)
C23 C24 C32 121.5(6)
C25 C24 C32 119.7(6)
N3 C31 C32 122.4(6)
N3 C31 C27 118.6(6)
C32 C31 C27 118.9(6)
C34 N3 C31 116.1(6)
N1 C30 C29 124.4(7)
C32 N4 C33 117.5(6)
O4 C17 C18 121.9(7)
O4 C17 C11 116.6(7)
C18 C17 C11 121.5(7)
N4 C32 C24 119.4(6)
N4 C32 C31 120.5(6)
C24 C32 C31 120.0(6)
C2 C3 C4 123.0(7)
N4 C33 C38 117.7(8)
N4 C33 C34 121.3(7)
C38 C33 C34 121.0(8)
C35 C36 C37 120.9(8)
N2 C21 C22 123.7(7)
F1 C20 F2 105.8(9)
F1 C20 F3 108.2(10)
F2 C20 F3 103.5(9)
F1 C20 C19 113.6(9)
F2 C20 C19 111.5(10)
F3 C20 C19 113.5(8)
O2 C2 C3 128.3(7)
O2 C2 C1 113.4(7)
C3 C2 C1 118.3(7)
C10 C5 C6 119.7(7)
C10 C5 C4 120.8(7)
C6 C5 C4 119.5(6)
C15 C11 C12 119.2(7)
C15 C11 C17 119.1(7)
C12 C11 C17 121.6(8)
O3 C19 C18 127.5(7)
O3 C19 C20 113.8(7)
C18 C19 C20 118.6(8)
C23 C22 C21 119.2(7)
C29 C28 C27 120.0(7)
C36 C35 C34 119.1(9)
C37 C38 C33 117.3(9)
C16 C14 C13 120.4(11)
N3 C34 C35 118.4(8)
N3 C34 C33 122.1(7)
C35 C34 C33 119.5(7)
C16 C15 C11 121.0(8)
C38 C37 C36 122.2(8)
C19 C18 C17 123.1(7)
F5 C1 F4 110.7(10)
F5 C1 F6 102.7(10)
F4 C1 F6 104.9(9)
F5 C1 C2 111.8(9)
F4 C1 C2 110.4(10)
F6 C1 C2 115.9(8)
C14 C16 C15 121.1(10)
C22 C23 C24 118.6(7)
C7 C6 C5 122.6(8)
C8 C9 C10 121.9(9)
C11 C12 C13 117.9(9)
C14 C13 C12 120.2(10)
C5 C10 C9 116.8(8)
C7 C8 C9 118.5(9)
C28 C29 C30 117.3(7)
C6 C7 C8 120.4(10)
C39 O5 Er1 131.1(4)
C41 O6 Er1 136.0(4)
O6 C41 C40 123.4(6)
O6 C41 C43 116.4(6)
C40 C41 C43 120.2(7)
O5 C39 C40 129.0(7)
O5 C39 C42 110.3(7)
C40 C39 C42 120.7(7)
C39 C40 C41 121.9(7)
C43 C45 C48 119.2(9)
C45 C43 C44 120.3(8)
C45 C43 C41 120.4(8)
C44 C43 C41 119.3(7)
F8 C42 F9 109.2(9)
F8 C42 F7 105.3(8)
F9 C42 F7 103.0(7)
F8 C42 C39 114.7(7)
F9 C42 C39 112.4(7)
F7 C42 C39 111.3(7)
C46 C44 C43 120.4(9)
C47 C46 C44 120.1(10)
C46 C47 C48 119.9(11)
C47 C48 C45 120.1(11)

loop_
_geom_bond_atom_site_label_1
_geom_bond_atom_site_label_2
_geom_bond_distance
Er1 O4 2.266(5)
Er1 O3 2.295(5)
Er1 O1 2.300(5)
Er1 O5 2.303(5)
Er1 O6 2.304(5)
Er1 O2 2.304(5)
Er1 N1 2.507(5)
Er1 N2 2.508(5)
O1 C4 1.250(7)
O2 C2 1.244(8)
N2 C21 1.316(8)
N2 C25 1.344(7)
C25 C24 1.385(8)
C25 C26 1.446(8)
O3 C19 1.235(8)
N1 C30 1.334(8)
N1 C26 1.337(7)
C26 C27 1.378(8)
C27 C28 1.404(9)
C27 C31 1.467(8)
C4 C3 1.401(9)
C4 C5 1.489(9)
O4 C17 1.252(8)
C24 C23 1.377(8)
C24 C32 1.435(8)
C31 N3 1.347(8)
C31 C32 1.437(9)
N3 C34 1.342(8)
C30 C29 1.379(10)
N4 C32 1.332(7)
N4 C33 1.355(9)
C17 C18 1.402(9)
C17 C11 1.489(9)
C3 C2 1.356(9)
C33 C38 1.399(9)
C33 C34 1.419(10)
F6 C1 1.299(10)
C36 C35 1.351(10)
C36 C37 1.408(11)
F5 C1 1.268(11)
C21 C22 1.380(9)
C20 F1 1.259(11)
C20 F2 1.283(12)
C20 F3 1.315(9)
C20 C19 1.501(10)
C2 C1 1.518(10)
C5 C10 1.372(9)
C5 C6 1.372(9)
C11 C15 1.366(9)
C11 C12 1.391(10)
C19 C18 1.387(9)
C22 C23 1.355(9)
C28 C29 1.351(10)
C35 C34 1.412(9)
C38 C37 1.377(11)
C14 C16 1.312(12)
C14 C13 1.375(13)
C15 C16 1.357(10)
C1 F4 1.298(13)
C6 C7 1.340(10)
C9 C8 1.368(12)
C9 C10 1.428(11)
C12 C13 1.398(12)
C8 C7 1.366(13)
O5 C39 1.252(7)
O6 C41 1.255(7)
C41 C40 1.408(9)
C41 C43 1.494(9)
C39 C40 1.351(9)
C39 C42 1.524(10)
F7 C42 1.330(9)
F9 C42 1.279(9)
F8 C42 1.250(9)
C45 C43 1.371(10)
C45 C48 1.383(13)
C43 C44 1.373(10)
C44 C46 1.367(11)
C46 C47 1.364(14)
C47 C48 1.382(13)
